data_4310878
loop_
_publ_author_name
'J. N. Behera'
'K. V. Gopalkrishnan'
'C. N. R. Rao'

_publ_section_title
;
 Synthesis, Structure, and Magnetic Properties of Amine-Templated
 Open-Framework Nickel(II) Sulfates
;
_journal_name_full 'Inorganic Chemistry'
_journal_page_first 2636
_journal_page_last 2642
_journal_paper_doi 10.1021/ic035488u
_journal_volume 43
_journal_year 2004
_chemical_formula_sum 'C4 H14 F4 N2 Ni2 O5 S'
_chemical_formula_weight 395.65
_chemical_name_common '3D NiSO4 with PIP'
_chemical_name_systematic
; 
 ? 
;
_space_group_IT_number 76
_symmetry_cell_setting tetragonal
_symmetry_space_group_name_Hall 'P 4w'
_symmetry_space_group_name_H-M 'P 41'
_atom_sites_solution_hydrogens geom
_atom_sites_solution_primary direct
_atom_sites_solution_secondary difmap
_audit_creation_method SHELXL
_cell_angle_alpha 90.00
_cell_angle_beta 90.00
_cell_angle_gamma 90.00
_cell_formula_units_Z 4
_cell_length_a 10.8722(2)
_cell_length_b 10.8722(2)
_cell_length_c 8.9098(2)
_cell_measurement_temperature 293(2)
_cell_measurement_theta_max 23.25
_cell_measurement_theta_min 1.87
_cell_volume 1053.18(4)
_computing_cell_refinement SAINT(Siemens,1996)
_computing_data_collection SMART(Siemens,1996)
_computing_data_reduction SAINT
_computing_molecular_graphics 'SHELXTL v5.0'
_computing_publication_material 'SHELXTL v5.0'
_computing_structure_refinement 'SHELXL-93 (Sheldrick, 1993)'
_computing_structure_solution 'SHELXS-86 (Sheldrick, 1990)'
_diffrn_ambient_temperature 293(2)
_diffrn_measurement_device 'Siemens CCD-diffractometer'
_diffrn_measurement_method \W
_diffrn_radiation_monochromator graphite
_diffrn_radiation_source 'fine-focus sealed tube'
_diffrn_radiation_type MoK\a
_diffrn_radiation_wavelength 0.71073
_diffrn_reflns_av_R_equivalents 0.0486
_diffrn_reflns_av_sigmaI/netI 0.0535
_diffrn_reflns_limit_h_max 9
_diffrn_reflns_limit_h_min -12
_diffrn_reflns_limit_k_max 10
_diffrn_reflns_limit_k_min -12
_diffrn_reflns_limit_l_max 9
_diffrn_reflns_limit_l_min -9
_diffrn_reflns_number 4393
_diffrn_reflns_theta_max 23.25
_diffrn_reflns_theta_min 1.87
_exptl_absorpt_coefficient_mu 3.849
_exptl_absorpt_correction_T_max 1.000000
_exptl_absorpt_correction_T_min 0.725660
_exptl_absorpt_correction_type SADABS
_exptl_crystal_colour green
_exptl_crystal_density_diffrn 2.495
_exptl_crystal_description rod
_exptl_crystal_F_000 800
_exptl_crystal_size_max 0.23
_exptl_crystal_size_mid 0.16
_exptl_crystal_size_min 0.12
_refine_diff_density_max 0.345
_refine_diff_density_min -0.541
_refine_diff_density_rms 0.099
_refine_ls_abs_structure_details 'Flack H D (1983), Acta Cryst. A39, 876-881'
_refine_ls_abs_structure_Flack 0.03(2)
_refine_ls_extinction_method none
_refine_ls_goodness_of_fit_all 1.020
_refine_ls_goodness_of_fit_obs 1.038
_refine_ls_hydrogen_treatment mixed
_refine_ls_matrix_type full
_refine_ls_number_parameters 167
_refine_ls_number_reflns 1497
_refine_ls_number_restraints 1
_refine_ls_restrained_S_all 1.020
_refine_ls_restrained_S_obs 1.038
_refine_ls_R_factor_all 0.0336
_refine_ls_R_factor_obs 0.0289
_refine_ls_shift/esd_max -0.001
_refine_ls_shift/esd_mean 0.000
_refine_ls_structure_factor_coef Fsqd
_refine_ls_weighting_details 'w=1/[\s^2^(Fo^2^)+(0.0207P)^2^+0.0000P] where P=(Fo^2^+2Fc^2^)/3'
_refine_ls_weighting_scheme calc
_refine_ls_wR_factor_all 0.0605
_refine_ls_wR_factor_obs 0.0589
_reflns_number_observed 1382
_reflns_number_total 1497
_reflns_observed_criterion >2sigma(I)
_cod_data_source_file ic035488usi20040131_085404_4.cif
_cod_data_source_block II
_cod_depositor_comments
;
The following automatic conversions were performed:
'_symmetry_cell_setting' value 'Tetragonal' changed to 'tetragonal'
according to '/home/saulius/struct/CIF-dictionaries/cif_core.dic'
dictionary named 'cif_core.dic' version 2.4.1 from 2010-06-29.

Automatic conversion script
Id: cif_fix_enum 1527 2010-12-29 10:47:43Z saulius 

The following automatic conversions were performed:

'_refine_ls_weighting_scheme' value 'calc
w=1/[\s^2^(Fo^2^)+(0.0207P)^2^+0.0000P] where P=(Fo^2^+2Fc^2^)/3' was
changed to 'calc'. New tag '_refine_ls_weighting_details' was
created. The value of the new tag was set to
'w=1/[\s^2^(Fo^2^)+(0.0207P)^2^+0.0000P] where P=(Fo^2^+2Fc^2^)/3'.

Automatic conversion script
Id: cif_fix_values 3143 2015-03-26 13:38:13Z robertas 
;
_cod_database_code 4310878

loop_
_symmetry_equiv_pos_as_xyz
'x, y, z'
'-x, -y, z+1/2'
'-y, x, z+1/4'
'y, -x, z+3/4'

loop_
_atom_site_aniso_label
_atom_site_aniso_U_11
_atom_site_aniso_U_22
_atom_site_aniso_U_33
_atom_site_aniso_U_23
_atom_site_aniso_U_13
_atom_site_aniso_U_12
Ni1 0.0151(4) 0.0146(5) 0.0082(4) -0.0008(4) -0.0004(4) -0.0002(3)
Ni2 0.0140(4) 0.0135(4) 0.0078(4) 0.0002(4) -0.0002(4) -0.0005(3)
F1 0.026(2) 0.019(2) 0.005(3) -0.002(2) 0.001(2) -0.0022(14)
F2 0.016(2) 0.027(2) 0.014(2) 0.001(2) -0.001(2) -0.0009(14)
F3 0.015(2) 0.023(2) 0.010(2) 0.001(2) 0.002(2) 0.0012(14)
F4 0.017(2) 0.014(2) 0.012(2) 0.001(2) -0.0041(15) -0.0015(14)
S1 0.0141(9) 0.0157(9) 0.0100(8) -0.0004(7) -0.0009(7) 0.0028(6)
O100 0.025(3) 0.027(3) 0.037(3) -0.025(3) -0.004(3) -0.005(2)
O2 0.021(2) 0.015(2) 0.012(2) 0.000(2) 0.004(2) 0.004(2)
O3 0.018(2) 0.029(3) 0.012(2) 0.007(2) 0.002(2) 0.008(2)
O4 0.018(2) 0.018(2) 0.013(3) 0.001(2) 0.000(2) 0.004(2)
O5 0.020(2) 0.025(3) 0.025(3) -0.005(2) -0.014(2) 0.003(2)
N1 0.027(3) 0.018(3) 0.012(3) 0.000(3) -0.005(3) -0.008(2)
N2 0.026(3) 0.021(3) 0.010(3) 0.002(2) -0.004(3) -0.006(2)
C1 0.022(4) 0.022(4) 0.015(3) 0.000(3) -0.006(3) 0.001(3)
C2 0.017(4) 0.021(4) 0.017(3) -0.001(3) -0.001(3) 0.000(3)
C3 0.021(4) 0.016(4) 0.017(4) 0.000(3) 0.003(3) -0.004(3)
C4 0.021(4) 0.023(4) 0.022(4) -0.003(3) 0.005(3) -0.002(3)

loop_
_atom_site_label
_atom_site_type_symbol
_atom_site_fract_x
_atom_site_fract_y
_atom_site_fract_z
_atom_site_U_iso_or_equiv
_atom_site_thermal_displace_type
_atom_site_occupancy
_atom_site_calc_flag
_atom_site_refinement_flags
_atom_site_disorder_group
Ni1 Ni 0.10031(7) 0.89726(7) 0.09935(7) 0.0127(2) Uani 1 d . .
Ni2 Ni 0.38473(7) 0.44291(7) 0.17192(8) 0.0118(2) Uani 1 d . .
F1 F 0.0981(3) 1.0831(3) 0.1229(4) 0.0166(10) Uani 1 d . .
F2 F -0.0852(3) 0.9049(3) 0.0774(4) 0.0188(10) Uani 1 d . .
F3 F 0.5655(3) 0.4051(3) 0.2005(4) 0.0161(10) Uani 1 d . .
F4 F 0.4405(3) 0.6199(3) 0.1498(4) 0.0142(9) Uani 1 d . .
S1 S 0.16034(13) 0.60755(14) 0.0320(2) 0.0133(4) Uani 1 d . .
O100 O 0.2875(4) 0.8992(4) 0.0834(6) 0.0299(13) Uani 1 d . .
H13 H 0.3107(4) 0.8388(4) 0.0361(6) 0.045 Uiso 1 calc R .
O2 O 0.1057(3) 0.7083(4) 0.1212(4) 0.0159(10) Uani 1 d . .
O3 O 0.2613(4) 0.6591(4) -0.0615(5) 0.0197(10) Uani 1 d . .
O4 O 0.2071(3) 0.5126(3) 0.1363(4) 0.0165(10) Uani 1 d . .
O5 O 0.0660(4) 0.5540(4) -0.0647(5) 0.0232(11) Uani 1 d . .
N1 N -0.1728(4) 0.8381(4) 0.3553(6) 0.0191(12) Uani 1 d . .
H12 H -0.1470(4) 0.8717(4) 0.4421(6) 0.023 Uiso 1 calc R .
H11 H -0.1363(4) 0.8788(4) 0.2794(6) 0.023 Uiso 1 calc R .
N2 N -0.3169(4) 0.6647(4) 0.1921(5) 0.0189(12) Uani 1 d . .
H10 H -0.3414(4) 0.6340(4) 0.1032(5) 0.023 Uiso 1 calc R .
H9 H -0.3557(4) 0.6224(4) 0.2649(5) 0.023 Uiso 1 calc R .
C1 C -0.1355(6) 0.7067(6) 0.3504(7) 0.0200(15) Uani 1 d . .
H8 H -0.1694(6) 0.6639(6) 0.4366(7) 0.024 Uiso 1 calc R .
H7 H -0.0466(6) 0.7007(6) 0.3553(7) 0.024 Uiso 1 calc R .
C2 C -0.3077(5) 0.8520(5) 0.3430(8) 0.0184(14) Uani 1 d . .
H6 H -0.3289(5) 0.9387(5) 0.3448(8) 0.022 Uiso 1 calc R .
H5 H -0.3471(5) 0.8126(5) 0.4280(8) 0.022 Uiso 1 calc R .
C3 C -0.3530(6) 0.7958(6) 0.2014(6) 0.018(2) Uani 1 d . .
H4 H -0.4419(6) 0.8025(6) 0.1971(6) 0.021 Uiso 1 calc R .
H3 H -0.3192(6) 0.8401(6) 0.1163(6) 0.021 Uiso 1 calc R .
C4 C -0.1809(6) 0.6469(6) 0.2080(7) 0.022(2) Uani 1 d . .
H2 H -0.1392(6) 0.6828(6) 0.1223(7) 0.026 Uiso 1 calc R .
H1 H -0.1622(6) 0.5597(6) 0.2102(7) 0.026 Uiso 1 calc R .
H14 H 0.3383(55) 0.9486(58) 0.1137(71) 0.025(20) Uiso 1 d . .

loop_
_atom_type_symbol
_atom_type_description
_atom_type_scat_dispersion_real
_atom_type_scat_dispersion_imag
_atom_type_scat_source
C C 0.0033 0.0016 'International Tables Vol C Tables 4.2.6.8 and 6.1.1.4'
H H 0.0000 0.0000 'International Tables Vol C Tables 4.2.6.8 and 6.1.1.4'
N N 0.0061 0.0033 'International Tables Vol C Tables 4.2.6.8 and 6.1.1.4'
O O 0.0106 0.0060 'International Tables Vol C Tables 4.2.6.8 and 6.1.1.4'
S S 0.1246 0.1234 'International Tables Vol C Tables 4.2.6.8 and 6.1.1.4'
Ni Ni 0.3393 1.1124 'International Tables Vol C Tables 4.2.6.8 and 6.1.1.4'
F F 0.0171 0.0103 'International Tables Vol C Tables 4.2.6.8 and 6.1.1.4'

loop_
_geom_angle_atom_site_label_1
_geom_angle_atom_site_label_2
_geom_angle_atom_site_label_3
_geom_angle
_geom_angle_site_symmetry_1
_geom_angle_site_symmetry_3
_geom_angle_publ_flag
F1 Ni1 F2 79.12(15) 4_464 . ?
F1 Ni1 F1 94.41(14) 4_464 . ?
F2 Ni1 F1 87.55(13) . . ?
F1 Ni1 O100 91.3(2) 4_464 . ?
F2 Ni1 O100 170.0(2) . . ?
F1 Ni1 O100 90.5(2) . . ?
F1 Ni1 F2 170.33(12) 4_464 3_665 ?
F2 Ni1 F2 93.7(2) . 3_665 ?
F1 Ni1 F2 78.69(14) . 3_665 ?
O100 Ni1 F2 95.5(2) . 3_665 ?
F1 Ni1 O2 96.97(14) 4_464 . ?
F2 Ni1 O2 94.50(15) . . ?
F1 Ni1 O2 168.62(14) . . ?
O100 Ni1 O2 89.3(2) . . ?
F2 Ni1 O2 89.99(14) 3_665 . ?
F3 Ni2 F3 90.42(13) 4_564 . ?
F3 Ni2 F4 85.05(14) 4_564 . ?
F3 Ni2 F4 85.12(13) . . ?
F3 Ni2 F4 173.99(13) 4_564 3_655 ?
F3 Ni2 F4 84.02(13) . 3_655 ?
F4 Ni2 F4 96.73(14) . 3_655 ?
F3 Ni2 O3 93.08(15) 4_564 3_655 ?
F3 Ni2 O3 91.2(2) . 3_655 ?
F4 Ni2 O3 175.9(2) . 3_655 ?
F4 Ni2 O3 84.77(14) 3_655 3_655 ?
F3 Ni2 O4 88.23(14) 4_564 . ?
F3 Ni2 O4 170.40(15) . . ?
F4 Ni2 O4 85.29(13) . . ?
F4 Ni2 O4 97.63(13) 3_655 . ?
O3 Ni2 O4 98.4(2) 3_655 . ?
F3 Ni2 Ni2 42.52(9) 4_564 4_564 ?
F3 Ni2 Ni2 90.90(10) . 4_564 ?
F4 Ni2 Ni2 42.82(11) . 4_564 ?
F4 Ni2 Ni2 139.55(9) 3_655 4_564 ?
O3 Ni2 Ni2 135.56(12) 3_655 4_564 ?
O4 Ni2 Ni2 81.69(10) . 4_564 ?
F3 Ni2 Ni2 131.49(11) 4_564 3_655 ?
F3 Ni2 Ni2 41.58(10) . 3_655 ?
F4 Ni2 Ni2 94.95(10) . 3_655 ?
F4 Ni2 Ni2 42.73(8) 3_655 3_655 ?
O3 Ni2 Ni2 83.51(11) 3_655 3_655 ?
O4 Ni2 Ni2 140.22(10) . 3_655 ?
Ni2 Ni2 Ni2 124.00(2) 4_564 3_655 ?
Ni1 F1 Ni1 101.20(15) 3_665 . ?
Ni1 F2 Ni1 100.8(2) . 4_464 ?
Ni2 F3 Ni2 95.90(14) 3_655 . ?
Ni2 F4 Ni2 94.45(14) . 4_564 ?
O5 S1 O2 109.3(2) . . ?
O5 S1 O4 109.5(2) . . ?
O2 S1 O4 108.5(2) . . ?
O5 S1 O3 109.7(3) . . ?
O2 S1 O3 108.5(2) . . ?
O4 S1 O3 111.2(2) . . ?
Ni1 O100 H13 109.47(13) . . ?
Ni1 O100 H14 131.2(44) . . ?
H13 O100 H14 119.3(44) . . ?
S1 O2 Ni1 134.3(2) . . ?
S1 O3 Ni2 131.9(2) . 4_564 ?
S1 O4 Ni2 131.5(2) . . ?
C2 N1 C1 111.5(4) . . ?
C2 N1 H12 109.3(3) . . ?
C1 N1 H12 109.3(3) . . ?
C2 N1 H11 109.3(3) . . ?
C1 N1 H11 109.3(3) . . ?
H12 N1 H11 108.0 . . ?
C3 N2 C4 112.3(5) . . ?
C3 N2 H10 109.1(3) . . ?
C4 N2 H10 109.1(3) . . ?
C3 N2 H9 109.1(3) . . ?
C4 N2 H9 109.1(3) . . ?
H10 N2 H9 107.9 . . ?
N1 C1 C4 110.4(5) . . ?
N1 C1 H8 109.6(3) . . ?
C4 C1 H8 109.6(3) . . ?
N1 C1 H7 109.6(3) . . ?
C4 C1 H7 109.6(3) . . ?
H8 C1 H7 108.1 . . ?
N1 C2 C3 110.5(5) . . ?
N1 C2 H6 109.6(3) . . ?
C3 C2 H6 109.6(3) . . ?
N1 C2 H5 109.6(3) . . ?
C3 C2 H5 109.6(3) . . ?
H6 C2 H5 108.1 . . ?
N2 C3 C2 110.8(5) . . ?
N2 C3 H4 109.5(3) . . ?
C2 C3 H4 109.5(3) . . ?
N2 C3 H3 109.5(3) . . ?
C2 C3 H3 109.5(3) . . ?
H4 C3 H3 108.1 . . ?
N2 C4 C1 110.3(5) . . ?
N2 C4 H2 109.6(3) . . ?
C1 C4 H2 109.6(3) . . ?
N2 C4 H1 109.6(3) . . ?
C1 C4 H1 109.6(3) . . ?
H2 C4 H1 108.1 . . ?

loop_
_geom_bond_atom_site_label_1
_geom_bond_atom_site_label_2
_geom_bond_distance
_geom_bond_site_symmetry_2
_geom_bond_publ_flag
Ni1 F1 2.027(4) 4_464 ?
Ni1 F2 2.028(3) . ?
Ni1 F1 2.032(3) . ?
Ni1 O100 2.041(5) . ?
Ni1 F2 2.042(4) 3_665 ?
Ni1 O2 2.064(4) . ?
Ni2 F3 1.987(4) 4_564 ?
Ni2 F3 2.024(3) . ?
Ni2 F4 2.027(3) . ?
Ni2 F4 2.031(4) 3_655 ?
Ni2 O3 2.036(4) 3_655 ?
Ni2 O4 2.099(4) . ?
Ni2 Ni2 2.9788(7) 4_564 ?
Ni2 Ni2 2.9788(7) 3_655 ?
F1 Ni1 2.027(4) 3_665 ?
F2 Ni1 2.042(4) 4_464 ?
F3 Ni2 1.987(4) 3_655 ?
F4 Ni2 2.031(4) 4_564 ?
S1 O5 1.461(4) . ?
S1 O2 1.478(4) . ?
S1 O4 1.479(4) . ?
S1 O3 1.488(4) . ?
O100 H13 0.82 . ?
O100 H14 0.82(6) . ?
O3 Ni2 2.036(4) 4_564 ?
N1 C2 1.478(7) . ?
N1 C1 1.486(7) . ?
N1 H12 0.90 . ?
N1 H11 0.90 . ?
N2 C3 1.481(7) . ?
N2 C4 1.498(7) . ?
N2 H10 0.90 . ?
N2 H9 0.90 . ?
C1 C4 1.509(8) . ?
C1 H8 0.97 . ?
C1 H7 0.97 . ?
C2 C3 1.486(8) . ?
C2 H6 0.97 . ?
C2 H5 0.97 . ?
C3 H4 0.97 . ?
C3 H3 0.97 . ?
C4 H2 0.97 . ?
C4 H1 0.97 . ?
